data_4343535
loop_
_publ_author_name
'Pedrick, Elizabeth A.'
'Wu, Guang'
'Hayton, Trevor W.'

_publ_section_title
;
 Oxo Ligand Substitution in a Cationic Uranyl Complex: Synergistic
 Interaction of an Electrophile and a Reductant.
;
_journal_issue 14
_journal_name_full 'Inorganic chemistry'
_journal_page_first 7038
_journal_page_last 7044
_journal_paper_doi 10.1021/acs.inorgchem.5b01077
_journal_volume 54
_journal_year 2015
_chemical_formula_sum 'C82 H60 Co F15 O19 P4 S5 U'
_chemical_formula_weight 2215.44
_chemical_name_systematic
; 
 ? 
;
_space_group_IT_number 2
_symmetry_cell_setting triclinic
_symmetry_space_group_name_Hall '-P 1'
_symmetry_space_group_name_H-M 'P -1'
_atom_sites_solution_hydrogens geom
_atom_sites_solution_primary direct
_atom_sites_solution_secondary difmap
_audit_creation_method SHELXL-97
_cell_angle_alpha 90.641(7)
_cell_angle_beta 91.942(6)
_cell_angle_gamma 100.661(6)
_cell_formula_units_Z 2
_cell_length_a 15.665(5)
_cell_length_b 15.876(5)
_cell_length_c 19.073(6)
_cell_measurement_temperature 100(2)
_cell_volume 4658(3)
_computing_structure_refinement 'SHELXL-97 (Sheldrick, 2008)'
_computing_structure_solution 'SHELXS-97 (Sheldrick, 2008)'
_diffrn_ambient_temperature 100(2)
_diffrn_measured_fraction_theta_full 0.953
_diffrn_measured_fraction_theta_max 0.953
_diffrn_measurement_device_type 'Bruker KAPPA APEX II'
_diffrn_radiation_monochromator graphite
_diffrn_radiation_source 'fine-focus sealed tube'
_diffrn_radiation_type MoK\a
_diffrn_radiation_wavelength 0.71073
_diffrn_reflns_av_R_equivalents 0.1446
_diffrn_reflns_av_sigmaI/netI 0.4274
_diffrn_reflns_limit_h_max 15
_diffrn_reflns_limit_h_min -18
_diffrn_reflns_limit_k_max 18
_diffrn_reflns_limit_k_min -18
_diffrn_reflns_limit_l_max 22
_diffrn_reflns_limit_l_min -22
_diffrn_reflns_number 25154
_diffrn_reflns_theta_full 24.71
_diffrn_reflns_theta_max 24.71
_diffrn_reflns_theta_min 1.07
_exptl_absorpt_coefficient_mu 2.189
_exptl_absorpt_correction_T_max 0.947
_exptl_absorpt_correction_T_min 0.936
_exptl_absorpt_correction_type multi-scan
_exptl_absorpt_process_details SADABS
_exptl_crystal_colour green
_exptl_crystal_density_diffrn 1.580
_exptl_crystal_density_method 'not measured'
_exptl_crystal_description block
_exptl_crystal_F_000 2196
_exptl_crystal_size_max 0.035
_exptl_crystal_size_mid 0.025
_exptl_crystal_size_min 0.025
_refine_diff_density_max 2.483
_refine_diff_density_min -3.034
_refine_diff_density_rms 0.214
_refine_ls_extinction_method none
_refine_ls_goodness_of_fit_ref 0.929
_refine_ls_hydrogen_treatment mixed
_refine_ls_matrix_type full
_refine_ls_number_parameters 965
_refine_ls_number_reflns 15158
_refine_ls_number_restraints 64
_refine_ls_restrained_S_all 0.934
_refine_ls_R_factor_all 0.2767
_refine_ls_R_factor_gt 0.1029
_refine_ls_shift/su_max 0.002
_refine_ls_shift/su_mean 0.000
_refine_ls_structure_factor_coef Fsqd
_refine_ls_weighting_details 'calc w=1/[\s^2^(Fo^2^)+(0.1242P)^2^+0.0000P] where P=(Fo^2^+2Fc^2^)/3'
_refine_ls_weighting_scheme calc
_refine_ls_wR_factor_gt 0.2215
_refine_ls_wR_factor_ref 0.2970
_reflns_number_gt 5348
_reflns_number_total 15158
_reflns_threshold_expression >2sigma(I)
_cod_data_source_file ic5b01077_si_002.cif
_cod_data_source_block complex_1
_cod_depositor_comments 'Adding full bibliography for 4343535--4343537.cif.'
_cod_original_cell_volume 4658(2)
_cod_original_sg_symbol_H-M P-1
_cod_database_code 4343535

loop_
_symmetry_equiv_pos_as_xyz
'x, y, z'
'-x, -y, -z'

loop_
_atom_site_label
_atom_site_type_symbol
_atom_site_fract_x
_atom_site_fract_y
_atom_site_fract_z
_atom_site_U_iso_or_equiv
_atom_site_adp_type
_atom_site_occupancy
_atom_site_symmetry_multiplicity
_atom_site_calc_flag
_atom_site_refinement_flags
_atom_site_disorder_assembly
_atom_site_disorder_group
U1 U 0.54544(7) 0.77595(5) 0.74624(5) 0.0313(3) Uani 1 1 d . . .
Co1 Co 0.5067(2) 0.72236(16) 0.18012(16) 0.0435(10) Uani 1 1 d . . .
S1 S 0.6028(4) 0.7629(3) 0.5574(3) 0.0284(14) Uani 1 1 d . . .
P2 P 0.3151(4) 0.7832(3) 0.7766(3) 0.0321(16) Uani 1 1 d . . .
P1 P 0.3437(4) 0.6766(3) 0.6522(3) 0.0320(16) Uani 1 1 d . . .
S4 S 0.5745(5) 1.0158(3) 0.7409(3) 0.0446(18) Uani 1 1 d . . .
S3 S 0.4453(4) 0.5710(3) 0.8313(3) 0.0395(17) Uani 1 1 d . . .
P4 P 0.6880(4) 0.6209(3) 0.7262(3) 0.0337(16) Uani 1 1 d . . .
S2 S 0.5756(5) 0.8327(4) 0.9394(3) 0.0473(19) Uani 1 1 d . . .
P3 P 0.7842(4) 0.8012(3) 0.7407(3) 0.0365(17) Uani 1 1 d . . .
O5 O 0.6047(9) 0.6573(7) 0.7267(7) 0.026(4) Uani 1 1 d . . .
O4 O 0.5631(10) 0.9243(7) 0.7271(7) 0.042(2) Uani 1 1 d . . .
O13 O 0.5104(10) 0.5195(8) 0.8197(9) 0.048(3) Uani 1 1 d . . .
O8 O 0.4413(10) 0.7026(7) 0.6714(7) 0.036(4) Uani 1 1 d . . .
O3 O 0.4709(10) 0.6635(7) 0.8175(7) 0.042(2) Uani 1 1 d . . .
O7 O 0.4119(9) 0.8143(7) 0.7781(7) 0.036(4) Uani 1 1 d . . .
O2 O 0.5768(10) 0.8253(7) 0.8630(7) 0.042(2) Uani 1 1 d . . .
F2 F 0.6355(10) 0.8303(8) 0.4362(7) 0.059(4) Uani 1 1 d . . .
F3 F 0.7020(10) 0.9077(7) 0.5237(7) 0.064(5) Uani 1 1 d . . .
S5 S 1.0015(5) 0.6232(4) 0.6703(4) 0.0514(19) Uani 1 1 d . . .
C1 C 0.7761(13) 0.6976(10) 0.6950(11) 0.028(6) Uani 1 1 d . . .
H1 H 0.8137 0.6862 0.6595 0.034 Uiso 1 1 calc R . .
C2 C 0.8894(16) 0.8687(13) 0.6340(13) 0.046(7) Uani 1 1 d . . .
H2 H 0.8982 0.8121 0.6245 0.055 Uiso 1 1 calc R . .
C3 C 0.8376(15) 0.8825(11) 0.6860(13) 0.038(4) Uani 1 1 d . . .
O11 O 0.5009(10) 1.0430(9) 0.7658(9) 0.057(5) Uani 1 1 d . . .
O12 O 0.6581(12) 1.0524(9) 0.7744(9) 0.062(5) Uani 1 1 d . . .
O10 O 0.5269(9) 0.7141(8) 0.5272(8) 0.038(4) Uani 1 1 d . . .
O1 O 0.5935(10) 0.8012(7) 0.6268(7) 0.042(2) Uani 1 1 d . . .
O9 O 0.6824(9) 0.7262(9) 0.5554(8) 0.044(4) Uani 1 1 d . . .
F1 F 0.5650(9) 0.9005(7) 0.5025(7) 0.056(4) Uani 1 1 d . . .
O6 O 0.6940(10) 0.8169(8) 0.7603(8) 0.042(4) Uani 1 1 d . . .
O14 O 0.3600(10) 0.5363(8) 0.8020(9) 0.048(3) Uani 1 1 d . . .
F5 F 0.3703(9) 0.6124(7) 0.9431(7) 0.054(4) Uani 1 1 d . . .
F6 F 0.5053(10) 0.6099(8) 0.9613(7) 0.059(4) Uani 1 1 d . . .
F4 F 0.4105(10) 0.4904(7) 0.9454(7) 0.069(5) Uani 1 1 d . . .
F8 F 1.0006(11) 0.4752(7) 0.6073(9) 0.090(6) Uani 1 1 d . . .
F7 F 1.0552(11) 0.5841(9) 0.5483(9) 0.080(5) Uani 1 1 d . . .
O18 O 0.9298(10) 0.5822(9) 0.7101(9) 0.050(5) Uani 1 1 d . . .
O17 O 1.0862(10) 0.6196(9) 0.7000(9) 0.055(5) Uani 1 1 d . . .
O19 O 0.9905(12) 0.7058(9) 0.6438(10) 0.072(6) Uani 1 1 d . . .
O15 O 0.6386(11) 0.7915(10) 0.9736(9) 0.064(4) Uani 1 1 d . . .
O16 O 0.4909(12) 0.8177(11) 0.9648(9) 0.064(4) Uani 1 1 d . . .
F12 F 0.5857(13) 1.1363(7) 0.6500(8) 0.102(7) Uani 1 1 d . . .
F15 F 0.9179(12) 0.5542(10) 0.5565(9) 0.082(5) Uani 1 1 d . . .
F13 F 0.6464(12) 1.0320(8) 0.6229(8) 0.085(5) Uani 1 1 d . . .
F11 F 0.5082(12) 1.0166(9) 0.6141(8) 0.084(6) Uani 1 1 d . . .
C4 C 0.3017(16) 0.9386(13) 0.7138(13) 0.048(7) Uani 1 1 d . . .
H4 H 0.3633 0.9509 0.7190 0.057 Uiso 1 1 calc R . .
C5 C 0.4022(17) 0.7755(13) 0.1471(14) 0.057(6) Uani 1 1 d . . .
H5 H 0.3986 0.8338 0.1398 0.069 Uiso 1 1 calc R . .
C6 C 0.4222(15) 0.7159(13) 0.0936(13) 0.050(7) Uani 1 1 d . . .
H6 H 0.4379 0.7283 0.0467 0.060 Uiso 1 1 calc R . .
C7 C 0.630(2) 0.8568(15) 0.5002(15) 0.061(4) Uani 1 1 d . . .
C8 C 0.8234(19) 0.9661(13) 0.6972(14) 0.067(9) Uani 1 1 d . . .
H8 H 0.7824 0.9767 0.7303 0.080 Uiso 1 1 calc R . .
C9 C 0.5832(16) 0.4866(13) 0.6503(12) 0.047(7) Uani 1 1 d . . .
H9 H 0.5364 0.5113 0.6665 0.056 Uiso 1 1 calc R . .
C10 C 0.6705(16) 0.5269(11) 0.6662(12) 0.037(4) Uani 1 1 d . . .
C11 C 0.7378(15) 0.4957(12) 0.6392(13) 0.046(7) Uani 1 1 d . . .
H11 H 0.7955 0.5264 0.6469 0.055 Uiso 1 1 calc R . .
C12 C 0.7198(15) 0.5902(11) 0.8124(12) 0.037(4) Uani 1 1 d . . .
C13 C 0.7726(16) 0.5271(14) 0.8234(16) 0.057(8) Uani 1 1 d . . .
H13 H 0.7918 0.4999 0.7838 0.069 Uiso 1 1 calc R . .
C14 C 0.6908(18) 0.6249(14) 0.8691(13) 0.056(8) Uani 1 1 d . . .
H14 H 0.6538 0.6657 0.8633 0.067 Uiso 1 1 calc R . .
C15 C 0.3174(14) 0.5698(13) 0.6189(12) 0.032(4) Uani 1 1 d . . .
C16 C 0.2784(13) 0.7654(13) 0.8632(12) 0.032(4) Uani 1 1 d . . .
C17 C 0.3677(16) 0.8229(13) 0.5712(12) 0.043(7) Uani 1 1 d . . .
H17 H 0.4271 0.8305 0.5861 0.052 Uiso 1 1 calc R . .
C18 C 0.2575(15) 0.8590(13) 0.7393(11) 0.033(4) Uani 1 1 d . . .
C19 C 0.3092(15) 0.7504(13) 0.5921(11) 0.033(4) Uani 1 1 d . . .
C20 C 0.2857(15) 0.6834(11) 0.7294(11) 0.039(7) Uani 1 1 d . . .
H20 H 0.2425 0.6379 0.7446 0.047 Uiso 1 1 calc R . .
C21 C 0.3115(18) 0.8280(16) 0.9143(14) 0.062(6) Uani 1 1 d . . .
H21 H 0.3546 0.8766 0.9048 0.074 Uiso 1 1 calc R . .
C22 C 0.3764(16) 0.5410(14) 0.5781(14) 0.053(8) Uani 1 1 d . . .
H22 H 0.4306 0.5766 0.5696 0.063 Uiso 1 1 calc R . .
F9 F 0.5646(15) 0.9917(10) 0.9248(9) 0.117(4) Uani 1 1 d . . .
F10 F 0.6910(15) 0.9690(10) 0.9313(10) 0.117(4) Uani 1 1 d D . .
C23 C 0.8524(12) 0.7982(10) 0.8158(12) 0.038(4) Uani 1 1 d D . .
C24 C 0.9363(13) 0.7805(11) 0.8153(12) 0.053(8) Uani 1 1 d D . .
H24 H 0.9570 0.7684 0.7707 0.064 Uiso 1 1 calc R . .
C25 C 0.9233(19) 1.0187(14) 0.6091(16) 0.064(8) Uani 1 1 d . . .
H25 H 0.9556 1.0651 0.5846 0.076 Uiso 1 1 calc R . .
C26 C 0.930(2) 0.9360(15) 0.5939(15) 0.077(10) Uani 1 1 d . . .
H26 H 0.9636 0.9243 0.5555 0.092 Uiso 1 1 calc R . .
C27 C 0.7664(19) 0.5440(16) 0.9449(14) 0.066(9) Uani 1 1 d . . .
H27 H 0.7834 0.5297 0.9908 0.079 Uiso 1 1 calc R . .
C28 C 0.7136(17) 0.6022(13) 0.9359(13) 0.052(8) Uani 1 1 d . . .
H28 H 0.6923 0.6273 0.9756 0.063 Uiso 1 1 calc R . .
C29 C 0.7956(18) 0.5054(16) 0.8868(15) 0.063(9) Uani 1 1 d . . .
H29 H 0.8317 0.4639 0.8928 0.076 Uiso 1 1 calc R . .
C30 C 0.6280(15) 0.7624(12) 0.1433(11) 0.041(7) Uani 1 1 d . . .
H30 H 0.6418 0.7747 0.0960 0.049 Uiso 1 1 calc R . .
C31 C 0.6215(16) 0.6808(14) 0.1765(17) 0.059(8) Uani 1 1 d . . .
H31 H 0.6300 0.6289 0.1550 0.071 Uiso 1 1 calc R . .
C32 C 0.3926(17) 0.6441(13) 0.1967(13) 0.053(8) Uani 1 1 d . . .
H32 H 0.3824 0.5995 0.2299 0.064 Uiso 1 1 calc R . .
C33 C 0.3393(17) 0.8835(17) 0.5289(15) 0.068(6) Uani 1 1 d . . .
H33 H 0.3794 0.9320 0.5141 0.082 Uiso 1 1 calc R . .
C34 C 0.2629(17) 0.9973(15) 0.6833(16) 0.075(7) Uani 1 1 d . . .
H34 H 0.2951 1.0496 0.6671 0.090 Uiso 1 1 calc R . .
C35 C 0.2560(19) 0.8735(14) 0.5092(15) 0.065(6) Uani 1 1 d . . .
H35 H 0.2375 0.9134 0.4781 0.078 Uiso 1 1 calc R . .
C36 C 0.1714(19) 0.9775(14) 0.6763(14) 0.065(6) Uani 1 1 d . . .
H36 H 0.1414 1.0181 0.6553 0.078 Uiso 1 1 calc R . .
C37 C 0.1697(18) 0.8438(15) 0.7295(18) 0.095(13) Uani 1 1 d . . .
H37 H 0.1389 0.7903 0.7448 0.114 Uiso 1 1 calc R . .
C38 C 0.1221(17) 0.8979(14) 0.7000(16) 0.075(7) Uani 1 1 d . . .
H38 H 0.0605 0.8843 0.6952 0.090 Uiso 1 1 calc R . .
C39 C 0.6395(16) 0.3799(12) 0.5863(11) 0.038(7) Uani 1 1 d . . .
H39 H 0.6292 0.3290 0.5583 0.046 Uiso 1 1 calc R . .
C40 C 0.2814(17) 0.4047(14) 0.5633(13) 0.051(7) Uani 1 1 d . . .
H40 H 0.2708 0.3471 0.5464 0.061 Uiso 1 1 calc R . .
C41 C 0.2212(17) 0.4342(14) 0.6023(16) 0.067(9) Uani 1 1 d . . .
H41 H 0.1657 0.3999 0.6087 0.080 Uiso 1 1 calc R . .
C42 C 0.2445(18) 0.5193(13) 0.6336(14) 0.062(8) Uani 1 1 d . . .
H42 H 0.2064 0.5386 0.6653 0.074 Uiso 1 1 calc R . .
C43 C 0.5670(18) 0.4118(13) 0.6115(12) 0.049(7) Uani 1 1 d . . .
H43 H 0.5093 0.3823 0.6017 0.059 Uiso 1 1 calc R . .
C44 C 0.3555(16) 0.4574(12) 0.5489(13) 0.043(7) Uani 1 1 d . . .
H44 H 0.3948 0.4381 0.5184 0.052 Uiso 1 1 calc R . .
C45 C 0.7235(17) 0.4199(13) 0.6009(14) 0.057(8) Uani 1 1 d . . .
H45 H 0.7708 0.3960 0.5850 0.068 Uiso 1 1 calc R . .
C46 C 0.435(2) 0.5744(15) 0.9259(14) 0.061(4) Uani 1 1 d . . .
C47 C 0.572(2) 1.0483(15) 0.6538(15) 0.061(4) Uani 1 1 d . . .
F14 F 0.6181(14) 0.9636(10) 1.0241(10) 0.117(4) Uani 1 1 d . . .
C48 C 0.6135(17) 0.9456(15) 0.9560(15) 0.061(4) Uani 1 1 d D . .
C49 C 0.2127(18) 0.6922(16) 0.8798(14) 0.062(6) Uani 1 1 d . . .
H49 H 0.1872 0.6517 0.8446 0.074 Uiso 1 1 calc R . .
C50 C 0.215(2) 0.743(2) 0.9963(14) 0.074(10) Uani 1 1 d . . .
H50 H 0.1918 0.7382 1.0419 0.089 Uiso 1 1 calc R . .
C51 C 0.189(2) 0.6837(18) 0.9465(16) 0.090(8) Uani 1 1 d . . .
H51 H 0.1521 0.6322 0.9591 0.107 Uiso 1 1 calc R . .
C52 C 0.277(2) 0.8140(19) 0.9780(16) 0.090(8) Uani 1 1 d . . .
H52 H 0.2977 0.8558 1.0138 0.107 Uiso 1 1 calc R . .
C53 C 0.4129(18) 0.6345(13) 0.1276(13) 0.055(8) Uani 1 1 d . . .
H53 H 0.4197 0.5822 0.1058 0.066 Uiso 1 1 calc R . .
C54 C 0.5949(18) 0.780(2) 0.2568(18) 0.080(10) Uani 1 1 d . . .
H54 H 0.5829 0.8062 0.2995 0.096 Uiso 1 1 calc R . .
C55 C 0.3895(18) 0.7330(15) 0.2103(14) 0.062(8) Uani 1 1 d . . .
H55 H 0.3805 0.7580 0.2543 0.074 Uiso 1 1 calc R . .
C56 C 0.6103(17) 0.8194(13) 0.1932(15) 0.057(6) Uani 1 1 d . . .
H56 H 0.6089 0.8780 0.1849 0.069 Uiso 1 1 calc R . .
C57 C 0.6005(19) 0.6918(19) 0.2457(16) 0.070(9) Uani 1 1 d . . .
H57 H 0.5914 0.6483 0.2799 0.084 Uiso 1 1 calc R . .
C58 C 0.8254(18) 0.8130(14) 0.8829(12) 0.092(12) Uani 1 1 d D . .
H58 H 0.7691 0.8260 0.8878 0.111 Uiso 1 1 calc R . .
C59 C 0.8774(19) 0.8097(19) 0.9435(16) 0.113(14) Uani 1 1 d D . .
H59 H 0.8563 0.8203 0.9882 0.136 Uiso 1 1 calc R . .
C60 C 0.960(2) 0.7906(18) 0.9381(16) 0.086(11) Uani 1 1 d D . .
H60 H 0.9947 0.7858 0.9794 0.103 Uiso 1 1 calc R . .
C61 C 0.9929(18) 0.7786(16) 0.8726(14) 0.079(10) Uani 1 1 d D . .
H61 H 1.0507 0.7697 0.8673 0.095 Uiso 1 1 calc R . .
C62 C 0.869(2) 1.0330(15) 0.6604(18) 0.090(12) Uani 1 1 d . . .
H62 H 0.8617 1.0900 0.6709 0.108 Uiso 1 1 calc R . .
C63 C 0.2240(18) 0.7414(16) 0.5700(15) 0.083(11) Uani 1 1 d . . .
H63 H 0.1831 0.6913 0.5799 0.099 Uiso 1 1 calc R . .
C64 C 0.1988(17) 0.8097(16) 0.5316(15) 0.068(6) Uani 1 1 d . . .
H64 H 0.1388 0.8090 0.5220 0.082 Uiso 1 1 calc R . .
C70 C 0.0534(14) 0.2435(14) 0.5431(14) 0.065(8) Uiso 1 1 d D . .
H70 H 0.0354 0.2544 0.4965 0.078 Uiso 1 1 calc R . .
C66 C 0.994(2) 0.5578(15) 0.5902(16) 0.062(8) Uani 1 1 d . . .
C72 C 0.0319(16) 0.2466(16) 0.6666(14) 0.082(9) Uiso 1 1 d D . .
H72 H -0.0011 0.2577 0.7054 0.099 Uiso 1 1 calc R . .
C69 C 0.1292(14) 0.2089(12) 0.5530(12) 0.064(8) Uiso 1 1 d D . .
H69 H 0.1608 0.1951 0.5142 0.077 Uiso 1 1 calc R . .
C68 C 0.1567(16) 0.1956(12) 0.6218(11) 0.070(8) Uiso 1 1 d D . .
H68 H 0.2085 0.1736 0.6301 0.084 Uiso 1 1 calc R . .
C71 C 0.0028(18) 0.2627(16) 0.5985(12) 0.080(9) Uiso 1 1 d D . .
H71 H -0.0485 0.2856 0.5903 0.096 Uiso 1 1 calc R . .
C67 C 0.1086(15) 0.2145(13) 0.6788(13) 0.074(9) Uiso 1 1 d D . .
C73 C 0.140(3) 0.198(2) 0.7493(16) 0.19(2) Uiso 1 1 d D . .
H73A H 0.1618 0.1442 0.7492 0.284 Uiso 1 1 calc R . .
H73B H 0.0924 0.1945 0.7818 0.284 Uiso 1 1 calc R . .
H73C H 0.1872 0.2453 0.7644 0.284 Uiso 1 1 calc R . .
C82 C 0.072(6) 0.462(5) 0.823(5) 0.30(2) Uiso 0.50 1 d PD A 1
C84 C -0.052(5) 0.348(4) 0.810(4) 0.30(2) Uiso 0.50 1 d PD A 1
C83 C 0.028(5) 0.380(5) 0.855(4) 0.30(2) Uiso 0.50 1 d PD A 1
C85 C -0.091(6) 0.262(5) 0.839(4) 0.30(2) Uiso 0.50 1 d PD A 1
C81 C 0.148(5) 0.498(5) 0.871(5) 0.30(2) Uiso 0.50 1 d PD A 1
C86 C -0.165(4) 0.226(4) 0.789(4) 0.30(2) Uiso 1 1 d D A 1
C92 C 0.054(4) 0.487(4) 0.865(4) 0.24(2) Uiso 0.50 1 d PD B 2
C91 C 0.052(4) 0.437(4) 0.920(3) 0.24(2) Uiso 0.50 1 d PD B 2
C94 C 0.149(5) 0.409(5) 0.813(4) 0.24(2) Uiso 0.50 1 d PD B 2
C93 C 0.108(5) 0.478(5) 0.812(3) 0.24(2) Uiso 0.50 1 d PD B 2
C95 C 0.166(4) 0.381(5) 0.879(5) 0.24(2) Uiso 0.50 1 d PD B 2
C96 C 0.092(5) 0.368(4) 0.920(4) 0.24(2) Uiso 0.50 1 d PD B 2
C97 C -0.001(6) 0.447(6) 0.977(5) 0.29(7) Uiso 0.50 1 d PD . 2
C104 C 0.931(4) 0.039(5) 0.934(3) 0.22(4) Uiso 0.50 1 d PD . .
C103 C 1.014(4) 0.006(5) 0.942(3) 0.22(4) Uiso 0.50 1 d PD . .
C102 C 1.061(3) 0.029(3) 0.876(3) 0.13(3) Uiso 0.50 1 d PD . .
C105 C 0.934(4) 0.081(4) 0.863(3) 0.27(6) Uiso 0.50 1 d PD . .
C101 C 1.144(4) -0.006(4) 0.882(4) 0.19(4) Uiso 0.50 1 d PD . .
C106 C 0.854(4) 0.121(4) 0.857(4) 0.15(3) Uiso 0.50 1 d PD . .

loop_
_atom_site_aniso_label
_atom_site_aniso_U_11
_atom_site_aniso_U_22
_atom_site_aniso_U_33
_atom_site_aniso_U_23
_atom_site_aniso_U_13
_atom_site_aniso_U_12
U1 0.0519(7) 0.0084(3) 0.0339(6) -0.0041(3) -0.0023(5) 0.0072(4)
Co1 0.078(3) 0.0191(14) 0.035(2) -0.0042(14) -0.0016(19) 0.0143(16)
S1 0.042(4) 0.014(2) 0.029(4) 0.000(2) -0.001(3) 0.004(3)
P2 0.036(4) 0.021(3) 0.042(4) -0.006(3) -0.008(3) 0.012(3)
P1 0.034(4) 0.027(3) 0.033(4) -0.005(3) -0.003(3) 0.003(3)
S4 0.075(6) 0.013(2) 0.047(4) -0.003(3) 0.000(4) 0.013(3)
S3 0.062(5) 0.015(2) 0.042(4) 0.004(3) 0.004(4) 0.008(3)
P4 0.041(4) 0.015(2) 0.046(4) 0.002(3) 0.007(3) 0.005(3)
S2 0.066(6) 0.036(3) 0.040(4) -0.004(3) -0.004(4) 0.012(3)
P3 0.033(4) 0.020(3) 0.055(5) 0.002(3) -0.002(4) 0.004(3)
O5 0.039(10) 0.008(6) 0.033(9) 0.005(6) 0.020(8) 0.003(6)
O4 0.082(7) 0.018(3) 0.029(5) 0.001(3) -0.003(4) 0.016(4)
O13 0.050(8) 0.025(5) 0.077(9) 0.010(6) 0.012(7) 0.021(6)
O8 0.059(12) 0.013(6) 0.037(10) 0.004(7) 0.020(9) 0.009(7)
O3 0.082(7) 0.018(3) 0.029(5) 0.001(3) -0.003(4) 0.016(4)
O7 0.047(11) 0.011(6) 0.051(11) -0.014(7) -0.023(8) 0.014(7)
O2 0.082(7) 0.018(3) 0.029(5) 0.001(3) -0.003(4) 0.016(4)
F2 0.097(13) 0.044(7) 0.033(9) 0.007(7) 0.010(8) 0.009(8)
F3 0.109(14) 0.015(6) 0.064(11) -0.003(7) 0.012(10) -0.003(7)
S5 0.048(5) 0.030(3) 0.075(5) -0.017(3) -0.004(4) 0.007(3)
C1 0.035(15) 0.011(9) 0.041(15) -0.010(10) 0.007(12) 0.009(9)
C2 0.07(2) 0.025(11) 0.051(18) 0.006(12) 0.021(15) 0.024(13)
C3 0.037(12) 0.013(7) 0.055(13) -0.012(8) -0.006(10) -0.012(7)
O11 0.038(11) 0.048(9) 0.090(14) -0.022(10) 0.031(10) 0.015(9)
O12 0.089(15) 0.042(9) 0.057(12) -0.005(9) -0.021(11) 0.022(10)
O10 0.029(10) 0.035(8) 0.044(11) 0.001(8) -0.008(8) -0.010(7)
O1 0.082(7) 0.018(3) 0.029(5) 0.001(3) -0.003(4) 0.016(4)
O9 0.037(11) 0.043(8) 0.059(12) -0.011(8) 0.002(9) 0.025(8)
F1 0.079(11) 0.023(6) 0.071(11) 0.017(7) 0.016(9) 0.019(7)
O6 0.065(12) 0.021(7) 0.043(10) -0.011(7) -0.004(9) 0.014(8)
O14 0.050(8) 0.025(5) 0.077(9) 0.010(6) 0.012(7) 0.021(6)
F5 0.070(11) 0.042(7) 0.053(10) 0.011(7) 0.028(8) 0.016(7)
F6 0.086(12) 0.049(8) 0.040(9) -0.003(7) -0.020(9) 0.010(8)
F4 0.103(13) 0.031(7) 0.071(11) 0.028(7) 0.006(9) 0.005(8)
F8 0.113(15) 0.023(7) 0.136(16) -0.015(9) 0.018(12) 0.015(8)
F7 0.074(13) 0.073(10) 0.092(14) -0.025(10) 0.046(11) 0.002(9)
O18 0.018(10) 0.046(9) 0.087(14) -0.020(9) 0.014(9) 0.005(8)
O17 0.029(11) 0.055(10) 0.081(14) -0.023(10) -0.021(10) 0.013(8)
O19 0.099(16) 0.024(8) 0.097(16) 0.005(9) 0.002(12) 0.020(9)
O15 0.066(10) 0.073(8) 0.058(9) 0.026(7) 0.019(8) 0.023(8)
O16 0.066(10) 0.073(8) 0.058(9) 0.026(7) 0.019(8) 0.023(8)
F12 0.21(2) 0.021(7) 0.082(13) 0.014(8) -0.012(13) 0.031(10)
F15 0.075(13) 0.090(12) 0.071(12) -0.020(10) -0.005(10) -0.010(10)
F13 0.133(17) 0.039(8) 0.075(12) 0.013(8) 0.019(11) -0.006(9)
F11 0.125(16) 0.055(9) 0.075(12) -0.004(9) -0.027(11) 0.030(10)
C4 0.040(17) 0.038(12) 0.067(19) -0.006(13) -0.016(14) 0.014(12)
C5 0.077(16) 0.018(7) 0.076(15) -0.025(10) -0.037(13) 0.015(9)
C6 0.053(19) 0.036(12) 0.053(18) 0.015(13) -0.021(14) -0.007(12)
C7 0.108(14) 0.036(7) 0.044(10) -0.007(7) 0.020(10) 0.024(9)
C8 0.11(3) 0.022(12) 0.07(2) -0.001(13) -0.005(18) 0.028(15)
C9 0.054(19) 0.030(12) 0.061(19) 0.033(13) 0.001(15) 0.017(12)
C10 0.061(13) 0.013(7) 0.037(11) -0.009(7) -0.007(10) 0.011(8)
C11 0.029(16) 0.030(11) 0.08(2) -0.037(13) 0.006(14) 0.005(11)
C12 0.061(13) 0.013(7) 0.037(11) -0.009(7) -0.007(10) 0.011(8)
C13 0.049(19) 0.040(14) 0.09(2) 0.019(15) 0.023(17) 0.012(13)
C14 0.09(2) 0.040(13) 0.036(17) -0.012(13) -0.017(16) 0.020(15)
C15 0.007(9) 0.036(8) 0.054(12) -0.006(8) -0.001(8) 0.008(7)
C16 0.007(9) 0.036(8) 0.054(12) -0.006(8) -0.001(8) 0.008(7)
C17 0.051(18) 0.039(13) 0.038(16) -0.002(12) -0.002(14) 0.002(13)
C18 0.026(11) 0.041(9) 0.034(10) -0.008(8) -0.009(9) 0.012(8)
C19 0.026(11) 0.041(9) 0.034(10) -0.008(8) -0.009(9) 0.012(8)
C20 0.063(18) 0.015(9) 0.037(15) 0.004(10) -0.015(13) 0.007(11)
C21 0.084(17) 0.056(11) 0.043(14) -0.025(11) -0.002(12) 0.011(11)
C22 0.027(17) 0.045(14) 0.08(2) 0.036(15) 0.012(15) -0.009(12)
F9 0.208(14) 0.055(6) 0.087(9) -0.012(6) -0.004(9) 0.026(8)
F10 0.208(14) 0.055(6) 0.087(9) -0.012(6) -0.004(9) 0.026(8)
C23 0.037(12) 0.013(7) 0.055(13) -0.012(8) -0.006(10) -0.012(7)
C24 0.05(2) 0.035(12) 0.07(2) -0.028(13) -0.022(16) 0.018(13)
C25 0.08(2) 0.026(13) 0.08(2) 0.006(14) 0.019(19) -0.002(14)
C26 0.13(3) 0.043(15) 0.07(2) 0.004(16) 0.01(2) 0.036(18)
C27 0.11(3) 0.066(17) 0.030(17) -0.010(15) -0.020(17) 0.031(18)
C28 0.08(2) 0.034(12) 0.048(19) -0.011(13) 0.021(16) 0.026(14)
C29 0.08(2) 0.064(17) 0.05(2) 0.018(16) -0.003(18) 0.043(17)
C30 0.07(2) 0.031(11) 0.018(13) -0.010(11) -0.001(13) 0.007(12)
C31 0.047(19) 0.032(13) 0.10(3) 0.002(16) -0.014(18) 0.012(13)
C32 0.09(2) 0.027(12) 0.037(17) 0.018(12) -0.004(16) -0.012(13)
C33 0.039(14) 0.068(12) 0.100(17) 0.037(13) -0.014(12) 0.015(11)
C34 0.043(14) 0.036(10) 0.15(2) 0.012(12) -0.016(14) 0.019(10)
C35 0.071(17) 0.031(9) 0.095(17) 0.029(10) 0.000(13) 0.016(10)
C36 0.071(17) 0.031(9) 0.095(17) 0.029(10) 0.000(13) 0.016(10)
C37 0.04(2) 0.048(15) 0.19(4) 0.07(2) -0.02(2) 0.005(14)
C38 0.043(14) 0.036(10) 0.15(2) 0.012(12) -0.016(14) 0.019(10)
C39 0.06(2) 0.019(10) 0.034(15) -0.011(10) -0.026(14) 0.019(12)
C40 0.05(2) 0.026(11) 0.07(2) -0.018(13) 0.019(16) 0.007(13)
C41 0.036(18) 0.035(13) 0.12(3) -0.022(16) 0.020(18) -0.011(13)
C42 0.07(2) 0.027(12) 0.09(2) -0.012(14) 0.035(18) 0.010(13)
C43 0.07(2) 0.024(12) 0.044(17) -0.001(12) -0.005(15) -0.003(13)
C44 0.040(18) 0.024(11) 0.067(19) 0.001(12) 0.007(14) 0.008(12)
C45 0.048(19) 0.038(13) 0.09(2) -0.036(14) -0.015(16) 0.018(13)
C46 0.108(14) 0.036(7) 0.044(10) -0.007(7) 0.020(10) 0.024(9)
C47 0.108(14) 0.036(7) 0.044(10) -0.007(7) 0.020(10) 0.024(9)
F14 0.208(14) 0.055(6) 0.087(9) -0.012(6) -0.004(9) 0.026(8)
C48 0.108(14) 0.036(7) 0.044(10) -0.007(7) 0.020(10) 0.024(9)
C49 0.084(17) 0.056(11) 0.043(14) -0.025(11) -0.002(12) 0.011(11)
C50 0.12(3) 0.10(2) 0.019(16) 0.010(16) 0.026(17) 0.05(2)
C51 0.16(3) 0.064(14) 0.044(15) -0.024(13) 0.012(16) 0.019(15)
C52 0.16(3) 0.064(14) 0.044(15) -0.024(13) 0.012(16) 0.019(15)
C53 0.11(2) 0.022(11) 0.037(17) 0.007(12) -0.021(17) 0.015(13)
C54 0.05(2) 0.11(2) 0.09(3) -0.05(2) -0.010(19) 0.045(19)
C55 0.09(2) 0.050(15) 0.047(19) -0.018(15) 0.002(17) 0.011(16)
C56 0.077(16) 0.018(7) 0.076(15) -0.025(10) -0.037(13) 0.015(9)
C57 0.07(2) 0.09(2) 0.05(2) 0.025(19) -0.002(18) 0.026(18)
C58 0.07(3) 0.12(3) 0.08(3) -0.04(2) -0.05(2) 0.00(2)
C59 0.06(3) 0.13(3) 0.14(4) -0.06(3) -0.02(3) -0.01(2)
C60 0.10(3) 0.09(2) 0.06(3) 0.01(2) -0.01(2) 0.00(2)
C61 0.07(2) 0.08(2) 0.08(2) 0.00(2) -0.05(2) -0.011(17)
C62 0.13(3) 0.020(13) 0.12(3) 0.007(17) 0.04(3) 0.011(17)
C63 0.06(2) 0.062(17) 0.11(3) 0.065(18) -0.033(19) -0.035(16)
C64 0.039(14) 0.068(12) 0.100(17) 0.037(13) -0.014(12) 0.015(11)
C66 0.08(3) 0.041(15) 0.06(2) -0.024(15) 0.02(2) -0.003(17)

loop_
_atom_type_symbol
_atom_type_description
_atom_type_scat_dispersion_real
_atom_type_scat_dispersion_imag
_atom_type_scat_source
C C 0.0033 0.0016 'International Tables Vol C Tables 4.2.6.8 and 6.1.1.4'
H H 0.0000 0.0000 'International Tables Vol C Tables 4.2.6.8 and 6.1.1.4'
O O 0.0106 0.0060 'International Tables Vol C Tables 4.2.6.8 and 6.1.1.4'
F F 0.0171 0.0103 'International Tables Vol C Tables 4.2.6.8 and 6.1.1.4'
P P 0.1023 0.0942 'International Tables Vol C Tables 4.2.6.8 and 6.1.1.4'
S S 0.1246 0.1234 'International Tables Vol C Tables 4.2.6.8 and 6.1.1.4'
Co Co 0.3494 0.9721 'International Tables Vol C Tables 4.2.6.8 and 6.1.1.4'
U U -9.6767 9.6646 'International Tables Vol C Tables 4.2.6.8 and 6.1.1.4'

loop_
_geom_angle_atom_site_label_1
_geom_angle_atom_site_label_2
_geom_angle_atom_site_label_3
_geom_angle
_geom_angle_site_symmetry_3
O8 U1 O5 80.8(5) .
O8 U1 O6 141.6(5) .
O5 U1 O6 72.7(4) .
O8 U1 O2 144.5(5) .
O5 U1 O2 109.9(5) .
O6 U1 O2 72.3(5) .
O8 U1 O4 110.6(5) .
O5 U1 O4 143.8(5) .
O6 U1 O4 78.8(5) .
O2 U1 O4 81.2(4) .
O8 U1 O7 73.6(5) .
O5 U1 O7 140.3(4) .
O6 U1 O7 142.6(4) .
O2 U1 O7 77.9(5) .
O4 U1 O7 74.8(5) .
O8 U1 O3 76.7(5) .
O5 U1 O3 72.7(5) .
O6 U1 O3 119.2(5) .
O2 U1 O3 74.8(5) .
O4 U1 O3 142.5(5) .
O7 U1 O3 72.3(5) .
O8 U1 O1 71.9(5) .
O5 U1 O1 79.4(4) .
O6 U1 O1 76.3(5) .
O2 U1 O1 142.2(5) .
O4 U1 O1 72.5(4) .
O7 U1 O1 119.0(5) .
O3 U1 O1 140.6(4) .
C55 Co1 C32 42.3(9) .
C55 Co1 C56 122.1(10) .
C32 Co1 C56 160.8(11) .
C55 Co1 C57 123.6(12) .
C32 Co1 C57 109.6(11) .
C56 Co1 C57 67.5(11) .
C55 Co1 C31 159.8(11) .
C32 Co1 C31 123.2(9) .
C56 Co1 C31 67.7(9) .
C57 Co1 C31 40.0(10) .
C55 Co1 C30 156.9(9) .
C32 Co1 C30 158.9(9) .
C56 Co1 C30 39.5(9) .
C57 Co1 C30 68.1(10) .
C31 Co1 C30 41.3(8) .
C55 Co1 C54 107.4(11) .
C32 Co1 C54 125.8(12) .
C56 Co1 C54 39.4(10) .
C57 Co1 C54 41.0(10) .
C31 Co1 C54 68.0(11) .
C30 Co1 C54 67.2(11) .
C55 Co1 C5 40.2(9) .
C32 Co1 C5 68.1(10) .
C56 Co1 C5 107.3(9) .
C57 Co1 C5 158.8(12) .
C31 Co1 C5 159.2(12) .
C30 Co1 C5 121.9(10) .
C54 Co1 C5 121.9(9) .
C55 Co1 C53 69.3(11) .
C32 Co1 C53 39.6(9) .
C56 Co1 C53 157.9(11) .
C57 Co1 C53 124.5(10) .
C31 Co1 C53 108.4(10) .
C30 Co1 C53 123.1(10) .
C54 Co1 C53 161.4(12) .
C5 Co1 C53 68.1(8) .
C55 Co1 C6 70.1(11) .
C32 Co1 C6 68.6(9) .
C56 Co1 C6 121.3(10) .
C57 Co1 C6 159.1(12) .
C31 Co1 C6 122.2(12) .
C30 Co1 C6 105.7(10) .
C54 Co1 C6 156.9(11) .
C5 Co1 C6 41.5(9) .
C53 Co1 C6 40.8(7) .
O10 S1 O9 117.3(9) .
O10 S1 O1 115.4(10) .
O9 S1 O1 111.4(9) .
O10 S1 C7 105.0(12) .
O9 S1 C7 101.9(12) .
O1 S1 C7 103.7(10) .
O7 P2 C18 112.2(9) .
O7 P2 C16 110.3(9) .
C18 P2 C16 106.6(10) .
O7 P2 C20 111.1(10) .
C18 P2 C20 109.3(10) .
C16 P2 C20 107.1(10) .
O8 P1 C15 111.6(9) .
O8 P1 C20 107.9(9) .
C15 P1 C20 108.4(11) .
O8 P1 C19 111.0(9) .
C15 P1 C19 111.4(10) .
C20 P1 C19 106.3(10) .
O11 S4 O12 117.5(11) .
O11 S4 O4 114.5(10) .
O12 S4 O4 113.7(9) .
O11 S4 C47 101.2(14) .
O12 S4 C47 109.4(14) .
O4 S4 C47 97.6(10) .
O14 S3 O13 115.2(9) .
O14 S3 O3 111.9(9) .
O13 S3 O3 116.1(10) .
O14 S3 C46 106.3(13) .
O13 S3 C46 105.2(11) .
O3 S3 C46 100.2(10) .
O5 P4 C1 111.2(8) .
O5 P4 C12 112.0(10) .
C1 P4 C12 107.5(10) .
O5 P4 C10 108.4(10) .
C1 P4 C10 108.0(10) .
C12 P4 C10 109.7(9) .
O16 S2 O15 117.8(10) .
O16 S2 O2 112.9(11) .
O15 S2 O2 112.3(10) .
O16 S2 C48 103.7(11) .
O15 S2 C48 105.1(12) .
O2 S2 C48 103.1(11) .
O6 P3 C23 111.6(10) .
O6 P3 C3 111.8(10) .
C23 P3 C3 107.4(10) .
O6 P3 C1 111.0(9) .
C23 P3 C1 106.5(9) .
C3 P3 C1 108.3(10) .
P4 O5 U1 145.8(8) .
S4 O4 U1 160.7(9) .
P1 O8 U1 147.3(8) .
S3 O3 U1 149.2(9) .
P2 O7 U1 143.2(7) .
S2 O2 U1 162.2(9) .
O17 S5 O18 115.4(11) .
O17 S5 O19 115.5(11) .
O18 S5 O19 113.3(10) .
O17 S5 C66 103.9(14) .
O18 S5 C66 104.2(12) .
O19 S5 C66 102.4(12) .
P4 C1 P3 110.9(11) .
C3 C2 C26 121(2) .
C2 C3 C8 118(2) .
C2 C3 P3 124.2(16) .
C8 C3 P3 118(2) .
S1 O1 U1 146.3(8) .
P3 O6 U1 147.5(8) .
C34 C4 C18 125(2) .
C55 C5 C6 109.0(19) .
C55 C5 Co1 66.8(15) .
C6 C5 Co1 69.6(13) .
C53 C6 C5 105(2) .
C53 C6 Co1 69.0(13) .
C5 C6 Co1 68.8(13) .
F2 C7 F3 112(2) .
F2 C7 F1 109(2) .
F3 C7 F1 108(2) .
F2 C7 S1 109.1(16) .
F3 C7 S1 110.3(19) .
F1 C7 S1 108.0(19) .
C62 C8 C3 120(3) .
C43 C9 C10 119(2) .
C11 C10 C9 121(2) .
C11 C10 P4 121.9(18) .
C9 C10 P4 117.2(18) .
C10 C11 C45 121(2) .
C14 C12 C13 118(2) .
C14 C12 P4 119.7(17) .
C13 C12 P4 123(2) .
C29 C13 C12 122(3) .
C12 C14 C28 121(2) .
C42 C15 C22 121(2) .
C42 C15 P1 121.4(18) .
C22 C15 P1 117.9(18) .
C21 C16 C49 121(2) .
C21 C16 P2 117.3(18) .
C49 C16 P2 121.7(18) .
C33 C17 C19 120(2) .
C37 C18 C4 115(2) .
C37 C18 P2 123.0(18) .
C4 C18 P2 121.5(18) .
C63 C19 C17 118(2) .
C63 C19 P1 120.9(18) .
C17 C19 P1 120.5(17) .
P1 C20 P2 114.5(12) .
C52 C21 C16 115(3) .
C15 C22 C44 119(2) .
C58 C23 C24 113(2) .
C58 C23 P3 121.8(17) .
C24 C23 P3 125.0(18) .
C61 C24 C23 127(2) .
C62 C25 C26 118(3) .
C25 C26 C2 121(3) .
C28 C27 C29 120(2) .
C27 C28 C14 120(2) .
C13 C29 C27 119(3) .
C56 C30 C31 107(2) .
C56 C30 Co1 69.7(15) .
C31 C30 Co1 69.0(14) .
C57 C31 C30 107(2) .
C57 C31 Co1 69.9(16) .
C30 C31 Co1 69.7(13) .
C53 C32 C55 109(2) .
C53 C32 Co1 71.7(15) .
C55 C32 Co1 67.4(14) .
C35 C33 C17 120(3) .
C4 C34 C36 116(2) .
C64 C35 C33 121(2) .
C34 C36 C38 122(2) .
C18 C37 C38 126(2) .
C37 C38 C36 115(3) .
C45 C39 C43 122(2) .
C44 C40 C41 120(2) .
C40 C41 C42 118(2) .
C15 C42 C41 121(2) .
C9 C43 C39 118(2) .
C40 C44 C22 121(2) .
C39 C45 C11 118(2) .
F6 C46 F5 109(2) .
F6 C46 F4 110(2) .
F5 C46 F4 105(2) .
F6 C46 S3 115(2) .
F5 C46 S3 111.1(19) .
F4 C46 S3 105.7(17) .
F11 C47 F12 109(2) .
F11 C47 F13 108(2) .
F12 C47 F13 101(2) .
F11 C47 S4 119(2) .
F12 C47 S4 111.0(19) .
F13 C47 S4 108(2) .
F9 C48 F10 106(2) .
F9 C48 F14 109(2) .
F10 C48 F14 108(2) .
F9 C48 S2 112(2) .
F10 C48 S2 109.8(17) .
F14 C48 S2 111.1(18) .
C51 C49 C16 118(3) .
C51 C50 C52 116(3) .
C50 C51 C49 124(3) .
C21 C52 C50 126(3) .
C32 C53 C6 110(2) .
C32 C53 Co1 68.7(14) .
C6 C53 Co1 70.2(13) .
C56 C54 C57 106(3) .
C56 C54 Co1 68.9(16) .
C57 C54 Co1 68.2(16) .
C5 C55 C32 107(2) .
C5 C55 Co1 73.0(17) .
C32 C55 Co1 70.2(15) .
C54 C56 C30 111(2) .
C54 C56 Co1 71.7(17) .
C30 C56 Co1 70.7(13) .
C31 C57 C54 108(3) .
C31 C57 Co1 70.1(15) .
C54 C57 Co1 70.7(16) .
C23 C58 C59 123(3) .
C60 C59 C58 120(3) .
C61 C60 C59 120(3) .
C24 C61 C60 116(3) .
C25 C62 C8 121(2) .
C19 C63 C64 118(2) .
C35 C64 C63 122(2) .
C69 C70 C71 123(3) .
F7 C66 F15 109(3) .
F7 C66 F8 107(2) .
F15 C66 F8 107(2) .
F7 C66 S5 113(2) .
F15 C66 S5 111(2) .
F8 C66 S5 109(2) .
C71 C72 C67 122(3) .
C68 C69 C70 118(2) .
C69 C68 C67 121(3) .
C72 C71 C70 117(3) .
C72 C67 C68 120(3) .
C72 C67 C73 122(3) .
C68 C67 C73 118(3) .
C81 C82 C83 106.4(10) .
C83 C84 C85 105.8(10) .
C82 C83 C84 106.3(10) .
C86 C85 C84 106.0(10) .
C91 C92 C93 119.8(8) .
C92 C91 C96 120.6(8) .
C92 C91 C97 120.4(9) .
C96 C91 C97 118.5(9) .
C93 C94 C95 115.0(11) .
C92 C93 C94 117.6(9) .
C94 C95 C96 111.4(11) .
C91 C96 C95 112.7(11) .
C91 C97 C97 124(7) 2_567
C103 C104 C105 105.5(10) .
C102 C103 C104 105.6(10) .
C101 C102 C103 106.0(10) .
C106 C105 C104 106.2(10) .

loop_
_geom_bond_atom_site_label_1
_geom_bond_atom_site_label_2
_geom_bond_distance
_geom_bond_site_symmetry_2
U1 O8 2.271(15) .
U1 O5 2.282(11) .
U1 O6 2.304(16) .
U1 O2 2.357(14) .
U1 O4 2.355(11) .
U1 O7 2.380(15) .
U1 O3 2.406(14) .
U1 O1 2.438(14) .
Co1 C55 1.98(3) .
Co1 C32 2.02(2) .
Co1 C56 2.03(2) .
Co1 C57 2.03(3) .
Co1 C31 2.03(3) .
Co1 C30 2.04(2) .
Co1 C54 2.06(3) .
Co1 C5 2.06(2) .
Co1 C53 2.05(2) .
Co1 C6 2.07(2) .
S1 O10 1.396(13) .
S1 O9 1.472(14) .
S1 O1 1.473(14) .
S1 C7 1.85(3) .
P2 O7 1.504(15) .
P2 C18 1.77(2) .
P2 C16 1.78(2) .
P2 C20 1.788(19) .
P1 O8 1.538(16) .
P1 C15 1.77(2) .
P1 C20 1.77(2) .
P1 C19 1.79(2) .
S4 O11 1.399(15) .
S4 O12 1.455(17) .
S4 O4 1.449(13) .
S4 C47 1.75(3) .
S3 O14 1.439(16) .
S3 O13 1.441(14) .
S3 O3 1.478(13) .
S3 C46 1.82(3) .
P4 O5 1.521(14) .
P4 C1 1.79(2) .
P4 C12 1.80(2) .
P4 C10 1.84(2) .
S2 O16 1.408(18) .
S2 O15 1.426(16) .
S2 O2 1.461(14) .
S2 C48 1.80(2) .
P3 O6 1.536(16) .
P3 C23 1.76(2) .
P3 C3 1.77(2) .
P3 C1 1.835(17) .
F2 C7 1.30(3) .
F3 C7 1.33(3) .
S5 O17 1.437(15) .
S5 O18 1.435(16) .
S5 O19 1.448(14) .
S5 C66 1.83(3) .
C2 C3 1.34(3) .
C2 C26 1.39(3) .
C3 C8 1.40(3) .
F1 C7 1.33(3) .
F5 C46 1.32(3) .
F6 C46 1.30(3) .
F4 C46 1.38(2) .
F8 C66 1.38(3) .
F7 C66 1.28(3) .
F12 C47 1.38(3) .
F15 C66 1.33(3) .
F13 C47 1.38(3) .
F11 C47 1.26(3) .
C4 C34 1.33(3) .
C4 C18 1.42(3) .
C5 C55 1.39(3) .
C5 C6 1.46(3) .
C6 C53 1.44(3) .
C8 C62 1.38(3) .
C9 C43 1.37(3) .
C9 C10 1.42(3) .
C10 C11 1.36(3) .
C11 C45 1.38(3) .
C12 C14 1.34(3) .
C12 C13 1.43(3) .
C13 C29 1.32(3) .
C14 C28 1.38(3) .
C15 C42 1.31(3) .
C15 C22 1.37(3) .
C16 C21 1.40(3) .
C16 C49 1.45(3) .
C17 C33 1.39(3) .
C17 C19 1.40(3) .
C18 C37 1.36(3) .
C19 C63 1.37(3) .
C21 C52 1.35(4) .
C22 C44 1.41(3) .
F9 C48 1.29(3) .
F10 C48 1.307(10) .
C23 C58 1.393(10) .
C23 C24 1.395(10) .
C24 C61 1.388(10) .
C25 C62 1.37(4) .
C25 C26 1.37(3) .
C27 C28 1.36(3) .
C27 C29 1.39(3) .
C30 C56 1.37(3) .
C30 C31 1.44(3) .
C31 C57 1.39(4) .
C32 C53 1.38(3) .
C32 C55 1.44(3) .
C33 C35 1.33(3) .
C34 C36 1.41(3) .
C35 C64 1.31(3) .
C36 C38 1.44(3) .
C37 C38 1.35(3) .
C39 C45 1.37(3) .
C39 C43 1.42(3) .
C40 C44 1.34(3) .
C40 C41 1.37(3) .
C41 C42 1.45(3) .
F14 C48 1.32(3) .
C49 C51 1.34(3) .
C50 C51 1.33(4) .
C50 C52 1.40(4) .
C54 C56 1.38(4) .
C54 C57 1.43(4) .
C58 C59 1.397(10) .
C59 C60 1.393(10) .
C60 C61 1.391(10) .
C63 C64 1.42(3) .
C70 C69 1.405(10) .
C70 C71 1.407(10) .
C72 C71 1.404(10) .
C72 C67 1.403(10) .
C69 C68 1.398(10) .
C68 C67 1.403(10) .
C67 C73 1.459(10) .
C82 C81 1.499(10) .
C82 C83 1.499(10) .
C84 C83 1.500(10) .
C84 C85 1.503(10) .
C85 C86 1.499(10) .
C92 C91 1.329(8) .
C92 C93 1.360(9) .
C91 C96 1.354(9) .
C91 C97 1.408(8) .
C94 C93 1.364(10) .
C94 C95 1.385(10) .
C95 C96 1.399(10) .
C97 C97 1.88(17) 2_567
C104 C103 1.503(10) .
C104 C105 1.505(10) .
C103 C102 1.503(10) .
C102 C101 1.500(10) .
C105 C106 1.497(10) .
